data_7115822
loop_
_publ_author_name
'Pinaki Saha'
'Amit Saha Roy'
'Thomas Weyhermuller'
'Prasanta Ghosh'

_publ_section_title
;
 Metal ion promoted tautomerization and C-N bond cleavage: conversion of
 catechol to a p-benzoquinone derivative
;
_journal_name_full Chem.Commun.
_journal_page_first 13073
_journal_paper_doi 10.1039/C4cc05286B
_journal_volume 50
_journal_year 2014
_chemical_compound_source 'acetonitrile, ethanol'
_chemical_formula_moiety 'C27 H25 Cl2 N3 O Pd, C2 H6 O'
_chemical_formula_sum 'C29 H31 Cl2 N3 O2 Pd'
_chemical_formula_weight 630.87
_chemical_name_systematic
; 
 ? 
;
_space_group_IT_number 2
_symmetry_cell_setting triclinic
_symmetry_Int_Tables_number 2
_symmetry_space_group_name_Hall '-P 1'
_symmetry_space_group_name_H-M 'P -1'
_atom_sites_solution_hydrogens geom
_atom_sites_solution_primary direct
_atom_sites_solution_secondary difmap
_audit_block_code WGT-PG-504-70
_audit_creation_date 2012-03-08
_audit_creation_method SHELXL-97
_cell_angle_alpha 100.53(2)
_cell_angle_beta 90.62(2)
_cell_angle_gamma 104.71(2)
_cell_formula_units_Z 2
_cell_length_a 10.792(2)
_cell_length_b 11.159(2)
_cell_length_c 12.170(2)
_cell_measurement_reflns_used 27793
_cell_measurement_temperature 100(2)
_cell_measurement_theta_max 31.9979
_cell_measurement_theta_min 2.6726
_cell_volume 1391.2(5)
_computing_cell_refinement 'DENZO (Bruker AXS, 2006)'
_computing_data_collection 'DATCOL (Bruker AXS, 2006)'
_computing_data_reduction 'DENZO (Bruker AXS, 2006)'
_computing_structure_refinement 'SHELXL-97 (Sheldrick, 1997)'
_computing_structure_solution 'SHELXS-97 (Sheldrick, 1990)'
_diffrn_ambient_temperature 100(2)
_diffrn_detector_area_resol_mean 18.02
_diffrn_measured_fraction_theta_full 0.993
_diffrn_measured_fraction_theta_max 0.993
_diffrn_measurement_device_type 'Bruker AXS Enraf-Nonius KappaCCD'
_diffrn_measurement_method 'CCD \f- and \w-scans'
_diffrn_radiation_monochromator graphite
_diffrn_radiation_source '0.2 x 2mm^2^ focus rotating anode'
_diffrn_radiation_type MoK\a
_diffrn_radiation_wavelength 0.71073
_diffrn_reflns_av_R_equivalents 0.0432
_diffrn_reflns_av_sigmaI/netI 0.0419
_diffrn_reflns_limit_h_max 16
_diffrn_reflns_limit_h_min -16
_diffrn_reflns_limit_k_max 16
_diffrn_reflns_limit_k_min -16
_diffrn_reflns_limit_l_max 17
_diffrn_reflns_limit_l_min -18
_diffrn_reflns_number 26137
_diffrn_reflns_theta_full 31.96
_diffrn_reflns_theta_max 31.96
_diffrn_reflns_theta_min 2.76
_exptl_absorpt_coefficient_mu 0.890
_exptl_absorpt_correction_T_max 0.82020
_exptl_absorpt_correction_T_min 0.69731
_exptl_absorpt_correction_type gaussian
_exptl_absorpt_process_details 'SADABS (Bruker AXS, 2008)'
_exptl_crystal_colour black
_exptl_crystal_density_diffrn 1.506
_exptl_crystal_density_method 'not measured'
_exptl_crystal_description prism
_exptl_crystal_F_000 644
_exptl_crystal_size_max 0.24
_exptl_crystal_size_mid 0.16
_exptl_crystal_size_min 0.14
_refine_diff_density_max 2.253
_refine_diff_density_min -4.017
_refine_diff_density_rms 0.158
_refine_ls_extinction_method none
_refine_ls_goodness_of_fit_ref 1.058
_refine_ls_hydrogen_treatment mixed
_refine_ls_matrix_type full
_refine_ls_number_parameters 347
_refine_ls_number_reflns 9549
_refine_ls_number_restraints 3
_refine_ls_restrained_S_all 1.058
_refine_ls_R_factor_all 0.0547
_refine_ls_R_factor_gt 0.0494
_refine_ls_shift/su_max 0.002
_refine_ls_shift/su_mean 0.000
_refine_ls_structure_factor_coef Fsqd
_refine_ls_weighting_details 'calc w=1/[\s^2^(Fo^2^)+(0.0823P)^2^+1.1154P] where P=(Fo^2^+2Fc^2^)/3'
_refine_ls_weighting_scheme calc
_refine_ls_wR_factor_gt 0.1257
_refine_ls_wR_factor_ref 0.1309
_reflns_number_gt 8583
_reflns_number_total 9549
_reflns_threshold_expression >2sigma(I)
_cod_data_source_file c4cc05286b2.cif
_cod_data_source_block 1.EtOH
_cod_original_cell_volume 1391.2(4)
_cod_original_sg_symbol_Hall '-p 1'
_cod_database_code 7115822

loop_
_symmetry_equiv_pos_as_xyz
'x, y, z'
'-x, -y, -z'

loop_
_atom_site_label
_atom_site_type_symbol
_atom_site_fract_x
_atom_site_fract_y
_atom_site_fract_z
_atom_site_U_iso_or_equiv
_atom_site_adp_type
_atom_site_occupancy
_atom_site_symmetry_multiplicity
_atom_site_calc_flag
_atom_site_refinement_flags
Pd1 Pd -0.014755(14) 0.621542(13) 0.267889(14) 0.01867(6) Uani 1 1 d .
Cl1 Cl 0.08276(6) 0.78928(5) 0.18967(6) 0.02903(13) Uani 1 1 d .
Cl2 Cl -0.13945(6) 0.73870(5) 0.36271(6) 0.02863(13) Uani 1 1 d .
N1 N -0.09480(18) 0.46216(17) 0.32353(17) 0.0201(3) Uani 1 1 d .
C2 C -0.0415(2) 0.36953(19) 0.2908(2) 0.0195(4) Uani 1 1 d .
C3 C -0.0687(2) 0.2537(2) 0.3316(2) 0.0221(4) Uani 1 1 d .
H3 H -0.1300 0.2389 0.3863 0.027 Uiso 1 1 calc R
C4 C -0.0057(2) 0.1647(2) 0.2913(2) 0.0226(4) Uani 1 1 d .
C5 C 0.0807(2) 0.1814(2) 0.1986(2) 0.0217(4) Uani 1 1 d .
C6 C 0.1185(2) 0.2968(2) 0.1672(2) 0.0221(4) Uani 1 1 d .
H6 H 0.1829 0.3109 0.1150 0.027 Uiso 1 1 calc R
C7 C 0.0616(2) 0.39418(19) 0.2122(2) 0.0203(4) Uani 1 1 d .
N8 N 0.09153(18) 0.50985(16) 0.19099(17) 0.0185(3) Uani 1 1 d .
C9 C 0.1932(2) 0.54497(18) 0.1193(2) 0.0196(4) Uani 1 1 d .
C10 C 0.1804(2) 0.4923(2) 0.0058(2) 0.0241(4) Uani 1 1 d .
H10 H 0.1027 0.4334 -0.0256 0.029 Uiso 1 1 calc R
C11 C 0.2820(2) 0.5259(2) -0.0619(2) 0.0248(4) Uani 1 1 d .
H11 H 0.2731 0.4891 -0.1394 0.030 Uiso 1 1 calc R
C12 C 0.3967(2) 0.6131(2) -0.0174(2) 0.0236(4) Uani 1 1 d .
C13 C 0.4060(2) 0.6660(2) 0.0964(2) 0.0262(4) Uani 1 1 d .
H13 H 0.4830 0.7258 0.1282 0.031 Uiso 1 1 calc R
C14 C 0.3052(2) 0.6332(2) 0.1643(2) 0.0238(4) Uani 1 1 d .
H14 H 0.3131 0.6713 0.2415 0.029 Uiso 1 1 calc R
C15 C -0.2038(2) 0.4391(2) 0.3903(2) 0.0205(4) Uani 1 1 d .
C16 C -0.3152(2) 0.3482(2) 0.3452(2) 0.0239(4) Uani 1 1 d .
H16 H -0.3197 0.3039 0.2702 0.029 Uiso 1 1 calc R
C17 C -0.4198(2) 0.3229(2) 0.4108(2) 0.0272(5) Uani 1 1 d .
H17 H -0.4961 0.2614 0.3797 0.033 Uiso 1 1 calc R
C18 C -0.4151(2) 0.3859(2) 0.5214(2) 0.0269(5) Uani 1 1 d .
C19 C -0.3041(3) 0.4786(2) 0.5634(2) 0.0273(5) Uani 1 1 d .
H19 H -0.2998 0.5237 0.6381 0.033 Uiso 1 1 calc R
C20 C -0.1991(2) 0.5066(2) 0.4988(2) 0.0242(4) Uani 1 1 d .
H20 H -0.1247 0.5714 0.5285 0.029 Uiso 1 1 calc R
N21 N 0.1210(2) 0.07867(17) 0.15489(19) 0.0239(4) Uani 1 1 d D
H21 H 0.085(3) 0.019(3) 0.189(3) 0.029 Uiso 1 1 d D
C22 C 0.1878(2) 0.0624(2) 0.0563(2) 0.0235(4) Uani 1 1 d .
C23 C 0.1639(2) 0.1131(2) -0.0367(2) 0.0277(5) Uani 1 1 d .
H23 H 0.1023 0.1610 -0.0339 0.033 Uiso 1 1 calc R
C24 C 0.2298(3) 0.0935(2) -0.1326(2) 0.0310(5) Uani 1 1 d .
H24 H 0.2148 0.1304 -0.1943 0.037 Uiso 1 1 calc R
C25 C 0.3175(3) 0.0209(2) -0.1399(2) 0.0303(5) Uani 1 1 d .
C26 C 0.3372(3) -0.0333(2) -0.0482(3) 0.0315(5) Uani 1 1 d .
H26 H 0.3945 -0.0858 -0.0530 0.038 Uiso 1 1 calc R
C27 C 0.2744(2) -0.0116(2) 0.0494(2) 0.0275(5) Uani 1 1 d .
H27 H 0.2905 -0.0473 0.1115 0.033 Uiso 1 1 calc R
C28 C -0.5277(3) 0.3540(3) 0.5927(3) 0.0357(6) Uani 1 1 d .
H28A H -0.5302 0.2744 0.6170 0.054 Uiso 1 1 calc R
H28B H -0.6074 0.3452 0.5490 0.054 Uiso 1 1 calc R
H28C H -0.5188 0.4216 0.6585 0.054 Uiso 1 1 calc R
O29 O -0.01396(18) 0.05946(15) 0.32921(17) 0.0273(4) Uani 1 1 d D
H29 H -0.053(3) 0.064(4) 0.391(2) 0.041 Uiso 1 1 d D
C30 C 0.3886(4) 0.0002(3) -0.2439(3) 0.0425(7) Uani 1 1 d .
H30A H 0.3322 -0.0639 -0.3015 0.064 Uiso 1 1 calc R
H30B H 0.4640 -0.0284 -0.2268 0.064 Uiso 1 1 calc R
H30C H 0.4162 0.0796 -0.2714 0.064 Uiso 1 1 calc R
C31 C 0.5093(2) 0.6475(3) -0.0885(2) 0.0301(5) Uani 1 1 d .
H31A H 0.5354 0.7393 -0.0830 0.045 Uiso 1 1 calc R
H31B H 0.4845 0.6064 -0.1667 0.045 Uiso 1 1 calc R
H31C H 0.5811 0.6192 -0.0620 0.045 Uiso 1 1 calc R
O50 O -0.12523(19) 0.07470(19) 0.51458(17) 0.0318(4) Uani 1 1 d D
H50 H -0.088(4) 0.115(4) 0.577(2) 0.048 Uiso 1 1 d D
C51 C -0.2397(3) -0.0097(3) 0.5402(3) 0.0326(5) Uani 1 1 d .
H51A H -0.2188 -0.0536 0.5988 0.039 Uiso 1 1 calc R
H51B H -0.2750 -0.0743 0.4725 0.039 Uiso 1 1 calc R
C52 C -0.3392(3) 0.0573(4) 0.5801(3) 0.0487(8) Uani 1 1 d .
H52A H -0.3096 0.1126 0.6528 0.073 Uiso 1 1 calc R
H52B H -0.4195 -0.0047 0.5877 0.073 Uiso 1 1 calc R
H52C H -0.3536 0.1081 0.5258 0.073 Uiso 1 1 calc R

loop_
_atom_site_aniso_label
_atom_site_aniso_U_11
_atom_site_aniso_U_22
_atom_site_aniso_U_33
_atom_site_aniso_U_23
_atom_site_aniso_U_13
_atom_site_aniso_U_12
Pd1 0.02082(9) 0.00704(8) 0.03042(10) 0.00596(6) 0.00371(6) 0.00597(5)
Cl1 0.0311(3) 0.0113(2) 0.0505(4) 0.0144(2) 0.0124(2) 0.00956(19)
Cl2 0.0317(3) 0.0148(2) 0.0442(3) 0.0083(2) 0.0122(2) 0.0124(2)
N1 0.0212(8) 0.0102(7) 0.0311(10) 0.0072(7) 0.0042(7) 0.0056(6)
C2 0.0213(8) 0.0104(8) 0.0292(10) 0.0074(7) 0.0039(7) 0.0055(7)
C3 0.0245(9) 0.0103(8) 0.0347(12) 0.0079(8) 0.0072(8) 0.0074(7)
C4 0.0250(9) 0.0097(8) 0.0362(12) 0.0088(8) 0.0078(8) 0.0066(7)
C5 0.0242(9) 0.0104(8) 0.0336(11) 0.0079(8) 0.0071(8) 0.0074(7)
C6 0.0246(9) 0.0102(8) 0.0347(12) 0.0075(8) 0.0086(8) 0.0078(7)
C7 0.0218(9) 0.0099(8) 0.0314(11) 0.0078(7) 0.0043(8) 0.0053(7)
N8 0.0211(8) 0.0082(7) 0.0284(9) 0.0062(6) 0.0042(7) 0.0058(6)
C9 0.0222(9) 0.0082(7) 0.0306(11) 0.0071(7) 0.0045(8) 0.0055(6)
C10 0.0248(10) 0.0154(9) 0.0330(12) 0.0082(8) 0.0026(8) 0.0045(7)
C11 0.0268(10) 0.0201(10) 0.0295(11) 0.0086(8) 0.0034(8) 0.0070(8)
C12 0.0238(9) 0.0172(9) 0.0337(12) 0.0113(8) 0.0060(8) 0.0079(7)
C13 0.0233(9) 0.0152(9) 0.0389(13) 0.0067(9) 0.0047(9) 0.0021(7)
C14 0.0253(10) 0.0123(8) 0.0330(11) 0.0039(8) 0.0037(8) 0.0038(7)
C15 0.0220(9) 0.0122(8) 0.0307(11) 0.0078(8) 0.0049(8) 0.0077(7)
C16 0.0242(9) 0.0142(9) 0.0334(12) 0.0033(8) 0.0041(8) 0.0057(7)
C17 0.0249(10) 0.0182(10) 0.0399(13) 0.0077(9) 0.0069(9) 0.0066(8)
C18 0.0281(10) 0.0208(10) 0.0382(13) 0.0133(9) 0.0096(9) 0.0120(8)
C19 0.0338(11) 0.0232(10) 0.0282(11) 0.0084(9) 0.0051(9) 0.0109(9)
C20 0.0277(10) 0.0185(9) 0.0280(11) 0.0068(8) 0.0009(8) 0.0072(8)
N21 0.0299(9) 0.0097(7) 0.0371(11) 0.0106(7) 0.0110(8) 0.0095(7)
C22 0.0249(9) 0.0102(8) 0.0370(12) 0.0069(8) 0.0076(8) 0.0053(7)
C23 0.0327(11) 0.0149(9) 0.0370(13) 0.0062(9) 0.0022(9) 0.0077(8)
C24 0.0420(13) 0.0166(10) 0.0324(12) 0.0042(9) 0.0020(10) 0.0045(9)
C25 0.0370(12) 0.0163(10) 0.0348(13) 0.0020(9) 0.0105(10) 0.0032(9)
C26 0.0329(12) 0.0190(10) 0.0450(15) 0.0068(10) 0.0131(11) 0.0100(9)
C27 0.0300(11) 0.0170(9) 0.0395(13) 0.0100(9) 0.0097(9) 0.0097(8)
C28 0.0340(13) 0.0325(13) 0.0478(16) 0.0184(12) 0.0167(11) 0.0135(10)
O29 0.0335(9) 0.0124(7) 0.0432(10) 0.0159(7) 0.0130(7) 0.0112(6)
C30 0.0579(19) 0.0262(13) 0.0401(15) 0.0015(11) 0.0176(14) 0.0076(12)
C31 0.0278(11) 0.0271(12) 0.0397(14) 0.0146(10) 0.0101(10) 0.0084(9)
O50 0.0349(9) 0.0247(9) 0.0353(10) 0.0063(7) 0.0062(8) 0.0065(7)
C51 0.0344(12) 0.0261(12) 0.0405(14) 0.0110(10) 0.0083(10) 0.0101(10)
C52 0.0386(15) 0.058(2) 0.0486(19) -0.0037(16) 0.0076(13) 0.0213(15)

loop_
_atom_type_symbol
_atom_type_description
_atom_type_scat_dispersion_real
_atom_type_scat_dispersion_imag
_atom_type_scat_source
C C 0.0033 0.0016 'International Tables Vol C Tables 4.2.6.8 and 6.1.1.4'
H H 0.0000 0.0000 'International Tables Vol C Tables 4.2.6.8 and 6.1.1.4'
N N 0.0061 0.0033 'International Tables Vol C Tables 4.2.6.8 and 6.1.1.4'
O O 0.0106 0.0060 'International Tables Vol C Tables 4.2.6.8 and 6.1.1.4'
Cl Cl 0.1484 0.1585 'International Tables Vol C Tables 4.2.6.8 and 6.1.1.4'
Pd Pd -0.9988 1.0072 'International Tables Vol C Tables 4.2.6.8 and 6.1.1.4'

loop_
_exptl_crystal_face_index_h
_exptl_crystal_face_index_k
_exptl_crystal_face_index_l
_exptl_crystal_face_perp_dist
-1.00 0.00 0.00 0.0700
1.00 0.00 0.00 0.0700
0.00 1.00 0.00 0.0800
0.00 -1.00 0.00 0.0800
0.00 0.00 -1.00 0.1400
1.00 0.00 3.00 0.1400
-1.00 0.00 -1.00 0.1200
1.00 0.00 -1.00 0.1300
-1.00 0.00 1.00 0.1400

loop_
_geom_angle_atom_site_label_1
_geom_angle_atom_site_label_2
_geom_angle_atom_site_label_3
_geom_angle
N1 Pd1 N8 80.49(8)
N1 Pd1 Cl1 174.04(6)
N8 Pd1 Cl1 94.01(5)
N1 Pd1 Cl2 95.85(6)
N8 Pd1 Cl2 176.19(5)
Cl1 Pd1 Cl2 89.69(3)
C2 N1 C15 117.97(18)
C2 N1 Pd1 114.60(15)
C15 N1 Pd1 127.40(14)
N1 C2 C3 125.1(2)
N1 C2 C7 115.62(18)
C3 C2 C7 119.11(19)
C4 C3 C2 119.4(2)
O29 C4 C3 125.0(2)
O29 C4 C5 114.26(19)
C3 C4 C5 120.70(19)
N21 C5 C6 125.2(2)
N21 C5 C4 114.75(18)
C6 C5 C4 120.0(2)
C5 C6 C7 120.1(2)
N8 C7 C6 125.9(2)
N8 C7 C2 114.72(19)
C6 C7 C2 119.34(18)
C7 N8 C9 119.23(18)
C7 N8 Pd1 114.42(15)
C9 N8 Pd1 126.35(13)
C14 C9 C10 120.0(2)
C14 C9 N8 119.1(2)
C10 C9 N8 120.9(2)
C9 C10 C11 119.9(2)
C10 C11 C12 120.9(2)
C13 C12 C11 118.0(2)
C13 C12 C31 120.3(2)
C11 C12 C31 121.7(2)
C14 C13 C12 121.5(2)
C9 C14 C13 119.8(2)
C20 C15 C16 120.1(2)
C20 C15 N1 120.7(2)
C16 C15 N1 119.3(2)
C17 C16 C15 119.5(2)
C16 C17 C18 121.3(2)
C19 C18 C17 118.1(2)
C19 C18 C28 121.3(3)
C17 C18 C28 120.6(2)
C20 C19 C18 121.5(2)
C15 C20 C19 119.5(2)
C5 N21 C22 126.35(19)
C27 C22 C23 119.3(2)
C27 C22 N21 118.8(2)
C23 C22 N21 121.9(2)
C24 C23 C22 120.2(2)
C23 C24 C25 120.9(3)
C24 C25 C26 118.4(3)
C24 C25 C30 120.7(3)
C26 C25 C30 120.9(3)
C27 C26 C25 121.2(2)
C26 C27 C22 119.9(2)
O50 C51 C52 112.1(3)

loop_
_geom_bond_atom_site_label_1
_geom_bond_atom_site_label_2
_geom_bond_distance
Pd1 N1 2.0101(18)
Pd1 N8 2.0170(19)
Pd1 Cl1 2.2781(7)
Pd1 Cl2 2.2863(8)
N1 C2 1.309(3)
N1 C15 1.433(3)
C2 C3 1.431(3)
C2 C7 1.481(3)
C3 C4 1.364(3)
C4 O29 1.321(2)
C4 C5 1.479(3)
C5 N21 1.350(3)
C5 C6 1.374(3)
C6 C7 1.409(3)
C7 N8 1.322(2)
N8 C9 1.430(3)
C9 C14 1.384(3)
C9 C10 1.390(3)
C10 C11 1.395(3)
C11 C12 1.398(3)
C12 C13 1.395(4)
C12 C31 1.510(3)
C13 C14 1.389(3)
C15 C20 1.388(3)
C15 C16 1.393(3)
C16 C17 1.390(3)
C17 C18 1.394(4)
C18 C19 1.390(4)
C18 C28 1.508(4)
C19 C20 1.389(3)
N21 C22 1.413(3)
C22 C27 1.389(3)
C22 C23 1.403(3)
C23 C24 1.386(4)
C24 C25 1.387(4)
C25 C26 1.401(4)
C25 C30 1.499(4)
C26 C27 1.388(4)
O50 C51 1.427(3)
C51 C52 1.495(4)

loop_
_geom_hbond_atom_site_label_D
_geom_hbond_atom_site_label_H
_geom_hbond_atom_site_label_A
_geom_hbond_distance_DH
_geom_hbond_distance_HA
_geom_hbond_distance_DA
_geom_hbond_angle_DHA
_geom_hbond_site_symmetry_A
N21 H21 O29 0.863(18) 2.06(3) 2.597(3) 119(3) .
N21 H21 Cl1 0.863(18) 2.56(3) 3.2563(19) 139(3) 1_545
O29 H29 O50 0.866(18) 1.700(19) 2.566(3) 178(4) .
O50 H50 Cl2 0.845(18) 2.59(3) 3.237(2) 134(3) 2_566
